data_4501925
loop_
_publ_author_name
'Bosch, Eric'

_publ_section_title
;
 Role of sp-C&#x2212;H---N Hydrogen Bonding in Crystal Engineering
;
_journal_issue 8
_journal_name_full 'Crystal Growth &amp; Design'
_journal_page_first 3808
_journal_paper_doi 10.1021/cg100707y
_journal_volume 10
_journal_year 2010
_chemical_formula_moiety 'C9 H5 N, C6 H4 N2'
_chemical_formula_sum 'C15 H9 N3'
_chemical_formula_weight 231.25
_chemical_name_common '5-ethynylpyrimidine, 2,6-diethynylpyridine complex'
_chemical_name_systematic
; 
 ? 
;
_space_group_IT_number 62
_space_group_name_Hall '-P 2ac 2n'
_space_group_name_H-M_alt 'P n m a'
_symmetry_cell_setting orthorhombic
_symmetry_space_group_name_Hall '-P 2ac 2n'
_symmetry_space_group_name_H-M 'P n m a'
_atom_sites_solution_hydrogens geom
_atom_sites_solution_primary direct
_atom_sites_solution_secondary difmap
_audit_creation_method SHELXL-97
_cell_angle_alpha 90.00
_cell_angle_beta 90.00
_cell_angle_gamma 90.00
_cell_formula_units_Z 4
_cell_length_a 6.1536(14)
_cell_length_b 6.4732(15)
_cell_length_c 31.627(7)
_cell_measurement_reflns_used 1345
_cell_measurement_temperature 173(2)
_cell_measurement_theta_max 23.03
_cell_measurement_theta_min 2.58
_cell_volume 1259.8(5)
_computing_cell_refinement 'APEX2 v2010.1-2 (Bruker AXS)'
_computing_data_reduction 'SAINT V7.68A (Bruker AXS, 2009)'
_computing_structure_refinement 'SHELXL-97 (Sheldrick, 1997)'
_computing_structure_solution 'SHELXS-97 (Sheldrick, 1990)'
_diffrn_ambient_temperature 173(2)
_diffrn_detector_area_resol_mean 8.3660
_diffrn_measured_fraction_theta_full 0.999
_diffrn_measured_fraction_theta_max 0.999
_diffrn_measurement_device_type 'CCD area detector'
_diffrn_measurement_method 'phi and omega scans'
_diffrn_radiation_monochromator graphite
_diffrn_radiation_source 'fine-focus sealed tube'
_diffrn_radiation_type MoK\a
_diffrn_radiation_wavelength 0.71073
_diffrn_reflns_av_R_equivalents 0.0603
_diffrn_reflns_av_sigmaI/netI 0.0232
_diffrn_reflns_limit_h_max 7
_diffrn_reflns_limit_h_min -7
_diffrn_reflns_limit_k_max 7
_diffrn_reflns_limit_k_min -7
_diffrn_reflns_limit_l_max 37
_diffrn_reflns_limit_l_min -37
_diffrn_reflns_number 12533
_diffrn_reflns_theta_full 24.99
_diffrn_reflns_theta_max 24.99
_diffrn_reflns_theta_min 1.29
_exptl_absorpt_coefficient_mu 0.075
_exptl_absorpt_correction_T_max 0.9865
_exptl_absorpt_correction_T_min 0.9604
_exptl_absorpt_correction_type multi-scan
_exptl_absorpt_process_details 'SADABS V2008/1 (Bruker AXS)'
_exptl_crystal_colour colourless
_exptl_crystal_density_diffrn 1.219
_exptl_crystal_density_method 'not measured'
_exptl_crystal_description block
_exptl_crystal_F_000 480
_exptl_crystal_size_max 0.60
_exptl_crystal_size_mid 0.20
_exptl_crystal_size_min 0.20
_refine_diff_density_max 0.115
_refine_diff_density_min -0.237
_refine_diff_density_rms 0.040
_refine_ls_extinction_method none
_refine_ls_goodness_of_fit_ref 1.027
_refine_ls_hydrogen_treatment constr
_refine_ls_matrix_type full
_refine_ls_number_parameters 97
_refine_ls_number_reflns 1219
_refine_ls_number_restraints 0
_refine_ls_restrained_S_all 1.027
_refine_ls_R_factor_all 0.0805
_refine_ls_R_factor_gt 0.0434
_refine_ls_shift/su_max 0.000
_refine_ls_shift/su_mean 0.000
_refine_ls_structure_factor_coef Fsqd
_refine_ls_weighting_details 'calc w=1/[\s^2^(Fo^2^)+(0.0597P)^2^+0.2119P] where P=(Fo^2^+2Fc^2^)/3'
_refine_ls_weighting_scheme calc
_refine_ls_wR_factor_gt 0.1009
_refine_ls_wR_factor_ref 0.1262
_reflns_number_gt 781
_reflns_number_total 1219
_reflns_threshold_expression >2sigma(I)
_cod_data_source_file cg100707y_si_001.cif
_cod_data_source_block Com7
_cod_depositor_comments
;
The following automatic conversions were performed:

'_symmetry_cell_setting' value 'Orthorhombic' changed to
'orthorhombic' according to
/home/saulius/struct/CIF-dictionaries/cif_core.dic dictionary named
'cif_core.dic' version 2.4.2 from 2011-04-26.

Automatic conversion script
Id: cif_fix_values 1715 2011-07-08 13:25:40Z adriana 
;
_cod_original_sg_symbol_Hall -P2ac2n
_cod_original_sg_symbol_H-M 'Pnma '
_cod_database_code 4501925

loop_
_symmetry_equiv_pos_as_xyz
'x, y, z'
'-x+1/2, -y, z+1/2'
'x+1/2, -y+1/2, -z+1/2'
'-x, y+1/2, -z'
'-x, -y, -z'
'x-1/2, y, -z-1/2'
'-x-1/2, y-1/2, z-1/2'
'x, -y-1/2, z'

loop_
_atom_site_label
_atom_site_type_symbol
_atom_site_fract_x
_atom_site_fract_y
_atom_site_fract_z
_atom_site_U_iso_or_equiv
_atom_site_adp_type
_atom_site_occupancy
_atom_site_symmetry_multiplicity
_atom_site_calc_flag
_atom_site_refinement_flags
N1 N 0.6125(3) 0.7500 0.39100(6) 0.0364(5) Uani 1 2 d S
C1 C 0.68205(16) 0.7500 0.28407(3) 0.0707(10) Uani 1 2 d S
H1 H 0.7555 0.7500 0.2576 0.085 Uiso 1 2 calc SR
N2 N 0.38517(16) 0.2500 0.07317(3) 0.0448(6) Uani 1 2 d SR
C2 C 0.59132(16) 0.7500 0.31672(3) 0.0482(7) Uani 1 2 d SR
N3 N 0.05289(16) 0.2500 0.11202(3) 0.0424(6) Uani 1 2 d SR
C3 C 0.48256(16) 0.7500 0.35718(3) 0.0369(6) Uani 1 2 d SR
C4 C 0.25883(16) 0.7500 0.35951(3) 0.0449(7) Uani 1 2 d SR
H4 H 0.1729 0.7500 0.3345 0.054 Uiso 1 2 calc SR
C5 C 0.1627(4) 0.7500 0.39880(9) 0.0482(7) Uani 1 2 d S
H5 H 0.0089 0.7500 0.4014 0.058 Uiso 1 2 calc SR
C6 C 0.2923(4) 0.7500 0.43422(8) 0.0455(7) Uani 1 2 d S
H6 H 0.2296 0.7500 0.4617 0.055 Uiso 1 2 calc SR
C7 C 0.5167(4) 0.7500 0.42913(7) 0.0368(6) Uani 1 2 d S
C8 C 0.6593(4) 0.7500 0.46518(8) 0.0443(7) Uani 1 2 d S
C9 C 0.7778(3) 0.7500 0.49452(6) 0.0556(8) Uani 1 2 d S
H9 H 0.8731 0.7500 0.5181 0.067 Uiso 1 2 calc SR
C10 C 0.4932(3) 0.2500 0.10944(6) 0.0408(6) Uani 1 2 d SR
H10 H 0.6475 0.2500 0.1086 0.049 Uiso 1 2 calc SR
C11 C 0.1692(4) 0.2500 0.07660(8) 0.0442(7) Uani 1 2 d S
H11 H 0.0896 0.2500 0.0509 0.053 Uiso 1 2 calc SR
C12 C 0.1661(4) 0.2500 0.14756(8) 0.0399(7) Uani 1 2 d S
H12 H 0.0897 0.2500 0.1737 0.048 Uiso 1 2 calc SR
C13 C 0.3912(4) 0.2500 0.14844(7) 0.0371(6) Uani 1 2 d S
C14 C 0.5153(5) 0.2500 0.18687(9) 0.0515(7) Uani 1 2 d S
C15 C 0.6217(5) 0.2500 0.21743(10) 0.0776(11) Uani 1 2 d S
H15 H 0.7083 0.2500 0.2423 0.093 Uiso 1 2 calc SR

loop_
_atom_site_aniso_label
_atom_site_aniso_U_11
_atom_site_aniso_U_22
_atom_site_aniso_U_33
_atom_site_aniso_U_23
_atom_site_aniso_U_13
_atom_site_aniso_U_12
N1 0.0308(12) 0.0422(13) 0.0362(11) 0.000 -0.0003(9) 0.000
C1 0.069(2) 0.098(3) 0.0448(18) 0.000 -0.0008(16) 0.000
N2 0.0412(14) 0.0538(14) 0.0392(13) 0.000 0.0001(10) 0.000
C2 0.0462(17) 0.0590(18) 0.0394(15) 0.000 -0.0036(13) 0.000
N3 0.0331(13) 0.0435(13) 0.0507(13) 0.000 -0.0019(11) 0.000
C3 0.0345(14) 0.0368(15) 0.0392(14) 0.000 -0.0049(12) 0.000
C4 0.0365(15) 0.0459(17) 0.0524(16) 0.000 -0.0105(13) 0.000
C5 0.0280(14) 0.0513(17) 0.0654(19) 0.000 0.0006(14) 0.000
C6 0.0338(16) 0.0538(18) 0.0490(16) 0.000 0.0087(13) 0.000
C7 0.0342(14) 0.0366(15) 0.0394(14) 0.000 -0.0004(12) 0.000
C8 0.0383(16) 0.0559(18) 0.0386(15) 0.000 0.0086(13) 0.000
C9 0.0456(17) 0.085(2) 0.0367(15) 0.000 -0.0002(14) 0.000
C10 0.0338(15) 0.0480(16) 0.0406(14) 0.000 0.0007(12) 0.000
C11 0.0438(16) 0.0451(16) 0.0435(15) 0.000 -0.0069(14) 0.000
C12 0.0358(14) 0.0426(16) 0.0415(15) 0.000 0.0061(12) 0.000
C13 0.0371(15) 0.0390(15) 0.0353(14) 0.000 0.0007(11) 0.000
C14 0.0454(17) 0.069(2) 0.0402(15) 0.000 0.0013(14) 0.000
C15 0.062(2) 0.126(3) 0.0451(19) 0.000 -0.0093(16) 0.000

loop_
_atom_type_symbol
_atom_type_description
_atom_type_scat_dispersion_real
_atom_type_scat_dispersion_imag
_atom_type_scat_source
C C 0.0033 0.0016 'International Tables Vol C Tables 4.2.6.8 and 6.1.1.4'
H H 0.0000 0.0000 'International Tables Vol C Tables 4.2.6.8 and 6.1.1.4'
N N 0.0061 0.0033 'International Tables Vol C Tables 4.2.6.8 and 6.1.1.4'

loop_
_geom_angle_atom_site_label_1
_geom_angle_atom_site_label_2
_geom_angle_atom_site_label_3
_geom_angle
C3 N1 C7 117.15(19)
C10 N2 C11 115.43(15)
C1 C2 C3 179.2
C12 N3 C11 115.62(18)
N1 C3 C4 123.72(10)
N1 C3 C2 115.60(10)
C4 C3 C2 120.7
C5 C4 C3 118.53(12)
C6 C5 C4 119.1(2)
C5 C6 C7 118.8(2)
N1 C7 C6 122.7(2)
N1 C7 C8 116.4(2)
C6 C7 C8 120.9(2)
C9 C8 C7 179.4(3)
N2 C10 C13 122.93(18)
N3 C11 N2 127.2(2)
N3 C12 C13 123.0(2)
C10 C13 C12 115.8(2)
C10 C13 C14 120.9(2)
C12 C13 C14 123.3(2)
C15 C14 C13 178.0(3)

loop_
_geom_bond_atom_site_label_1
_geom_bond_atom_site_label_2
_geom_bond_distance
N1 C3 1.336(2)
N1 C7 1.342(3)
C1 C2 1.1739
N2 C10 1.326(2)
N2 C11 1.333(3)
C2 C3 1.4441
N3 C12 1.323(3)
N3 C11 1.330(3)
C3 C4 1.3787
C4 C5 1.376(3)
C5 C6 1.375(3)
C6 C7 1.390(3)
C7 C8 1.439(3)
C8 C9 1.180(3)
C10 C13 1.384(3)
C12 C13 1.385(3)
C13 C14 1.435(4)
C14 C15 1.167(4)
